data_4023293
loop_
_publ_author_name
'Wen Huang'
'Quansheng Shen'
'Jialiang Wang'
'Xigeng Zhou'

_publ_section_title
;
 One-Step Synthesis of Substituted Dihydro- and
 Tetrahydroisoquinolines by FeCl~3~.6H~2~O
 Catalyzed Intramolecular Friedel-Crafts Reaction of
 Benzylamino-Substituted Propargylic Alcohols
;
_journal_name_full 'Journal of Organic Chemistry'
_journal_page_first 1586
_journal_page_last 1589
_journal_paper_doi 10.1021/jo702342r
_journal_volume 73
_journal_year 2008
_chemical_formula_sum 'C31 H27 N O2 S'
_chemical_formula_weight 477.60
_chemical_name_systematic
; 
 ? 
;
_space_group_IT_number 14
_symmetry_cell_setting monoclinic
_symmetry_space_group_name_Hall '-P 2yn'
_symmetry_space_group_name_H-M 'P 1 21/n 1'
_atom_sites_solution_hydrogens geom
_atom_sites_solution_primary direct
_atom_sites_solution_secondary difmap
_audit_creation_method SHELXL-97
_cell_angle_alpha 90.00
_cell_angle_beta 93.954(7)
_cell_angle_gamma 90.00
_cell_formula_units_Z 4
_cell_length_a 11.852(6)
_cell_length_b 10.780(5)
_cell_length_c 19.613(9)
_cell_measurement_reflns_used 696
_cell_measurement_temperature 293(2)
_cell_measurement_theta_max 22.336
_cell_measurement_theta_min 2.715
_cell_volume 2500(2)
_computing_cell_refinement 'Bruker SMART'
_computing_data_collection 'Bruker SMART'
_computing_data_reduction 'Bruker SHELXTL'
_computing_molecular_graphics 'Bruker SHELXTL'
_computing_publication_material 'Bruker SHELXTL'
_computing_structure_refinement 'SHELXL-97 (Sheldrick, 1997)'
_computing_structure_solution 'SHELXS-97 (Sheldrick, 1990)'
_diffrn_ambient_temperature 293(2)
_diffrn_measured_fraction_theta_full 0.998
_diffrn_measured_fraction_theta_max 0.998
_diffrn_measurement_device_type 'CCD area detector'
_diffrn_measurement_method 'phi and omega scans'
_diffrn_radiation_monochromator graphite
_diffrn_radiation_source 'fine-focus sealed tube'
_diffrn_radiation_type MoK\a
_diffrn_radiation_wavelength 0.71073
_diffrn_reflns_av_R_equivalents 0.0501
_diffrn_reflns_av_sigmaI/netI 0.0599
_diffrn_reflns_limit_h_max 14
_diffrn_reflns_limit_h_min -9
_diffrn_reflns_limit_k_max 12
_diffrn_reflns_limit_k_min -12
_diffrn_reflns_limit_l_max 23
_diffrn_reflns_limit_l_min -23
_diffrn_reflns_number 10262
_diffrn_reflns_theta_full 25.01
_diffrn_reflns_theta_max 25.01
_diffrn_reflns_theta_min 1.95
_exptl_absorpt_coefficient_mu 0.158
_exptl_absorpt_correction_T_max 0.9843
_exptl_absorpt_correction_T_min 0.9690
_exptl_absorpt_correction_type multi-scan
_exptl_absorpt_process_details sadabs
_exptl_crystal_density_diffrn 1.269
_exptl_crystal_density_method 'not measured'
_exptl_crystal_F_000 1008
_exptl_crystal_size_max 0.20
_exptl_crystal_size_mid 0.15
_exptl_crystal_size_min 0.10
_refine_diff_density_max 0.210
_refine_diff_density_min -0.209
_refine_diff_density_rms 0.037
_refine_ls_extinction_method none
_refine_ls_goodness_of_fit_ref 1.007
_refine_ls_hydrogen_treatment constr
_refine_ls_matrix_type full
_refine_ls_number_parameters 316
_refine_ls_number_reflns 4391
_refine_ls_number_restraints 0
_refine_ls_restrained_S_all 1.007
_refine_ls_R_factor_all 0.0868
_refine_ls_R_factor_gt 0.0459
_refine_ls_shift/su_max 0.000
_refine_ls_shift/su_mean 0.000
_refine_ls_structure_factor_coef Fsqd
_refine_ls_weighting_details 'calc w=1/[\s^2^(Fo^2^)+(0.0601P)^2^+0.0605P] where P=(Fo^2^+2Fc^2^)/3'
_refine_ls_weighting_scheme calc
_refine_ls_wR_factor_gt 0.1111
_refine_ls_wR_factor_ref 0.1298
_reflns_number_gt 2678
_reflns_number_total 4391
_reflns_threshold_expression >2sigma(I)
_cod_data_source_file jo702342r-File003.cif
_cod_data_source_block f71019b
_cod_depositor_comments
;
The following automatic conversions were performed:
'_symmetry_cell_setting' value 'Monoclinic' changed to 'monoclinic'
according to '/home/saulius/struct/CIF-dictionaries/cif_core.dic'
dictionary named 'cif_core.dic' version 2.4.1 from 2010-06-29.

Automatic conversion script
Id: cif_fix_enum 1527 2010-12-29 10:47:43Z saulius 
;
_cod_original_sg_symbol_H-M 'P 21/n'
_cod_database_code 4023293

loop_
_symmetry_equiv_pos_as_xyz
'x, y, z'
'-x+1/2, y+1/2, -z+1/2'
'-x, -y, -z'
'x-1/2, -y-1/2, z-1/2'

loop_
_atom_site_label
_atom_site_type_symbol
_atom_site_fract_x
_atom_site_fract_y
_atom_site_fract_z
_atom_site_U_iso_or_equiv
_atom_site_adp_type
_atom_site_occupancy
_atom_site_symmetry_multiplicity
_atom_site_calc_flag
_atom_site_refinement_flags
_atom_site_disorder_assembly
_atom_site_disorder_group
S1 S 0.77413(6) 0.08748(6) 0.21914(3) 0.0569(2) Uani 1 1 d . . .
O1 O 0.80857(16) 0.0210(2) 0.27938(9) 0.0756(6) Uani 1 1 d . . .
O2 O 0.81098(15) 0.21198(17) 0.21016(10) 0.0736(6) Uani 1 1 d . . .
N1 N 0.63581(16) 0.09230(18) 0.21505(10) 0.0505(5) Uani 1 1 d . . .
C1 C 0.8975(3) -0.2081(3) -0.02525(17) 0.0884(10) Uani 1 1 d . . .
H1A H 0.9077 -0.1524 -0.0625 0.133 Uiso 1 1 calc R . .
H1B H 0.8372 -0.2649 -0.0378 0.133 Uiso 1 1 calc R . .
H1C H 0.9661 -0.2535 -0.0147 0.133 Uiso 1 1 calc R . .
C2 C 0.8682(2) -0.1349(3) 0.03648(15) 0.0602(7) Uani 1 1 d . . .
C3 C 0.8588(2) -0.0091(3) 0.03382(14) 0.0622(7) Uani 1 1 d . . .
H3A H 0.8719 0.0317 -0.0067 0.075 Uiso 1 1 calc R . .
C4 C 0.8306(2) 0.0593(2) 0.08906(13) 0.0553(7) Uani 1 1 d . . .
H4A H 0.8240 0.1451 0.0857 0.066 Uiso 1 1 calc R . .
C5 C 0.8121(2) 0.0008(2) 0.14899(13) 0.0487(6) Uani 1 1 d . . .
C6 C 0.8216(2) -0.1264(3) 0.15321(15) 0.0684(8) Uani 1 1 d . . .
H6A H 0.8098 -0.1672 0.1939 0.082 Uiso 1 1 calc R . .
C7 C 0.8487(2) -0.1922(3) 0.09672(17) 0.0738(9) Uani 1 1 d . . .
H7A H 0.8539 -0.2782 0.0995 0.089 Uiso 1 1 calc R . .
C8 C 0.5751(2) -0.0242(2) 0.22750(12) 0.0530(6) Uani 1 1 d . . .
H8A H 0.6306 -0.0870 0.2435 0.064 Uiso 1 1 calc R . .
C9 C 0.4942(3) -0.0032(3) 0.28323(14) 0.0753(9) Uani 1 1 d . . .
H9A H 0.5357 0.0252 0.3240 0.113 Uiso 1 1 calc R . .
H9B H 0.4566 -0.0797 0.2926 0.113 Uiso 1 1 calc R . .
H9C H 0.4390 0.0580 0.2683 0.113 Uiso 1 1 calc R . .
C10 C 0.51456(19) -0.0699(2) 0.16259(12) 0.0467(6) Uani 1 1 d . . .
C11 C 0.5005(2) -0.1948(2) 0.14998(14) 0.0563(7) Uani 1 1 d . . .
H11A H 0.5340 -0.2523 0.1804 0.068 Uiso 1 1 calc R . .
C12 C 0.4377(2) -0.2352(2) 0.09312(15) 0.0614(7) Uani 1 1 d . . .
H12A H 0.4277 -0.3197 0.0854 0.074 Uiso 1 1 calc R . .
C13 C 0.3894(2) -0.1506(3) 0.04727(14) 0.0587(7) Uani 1 1 d . . .
H13A H 0.3462 -0.1780 0.0088 0.070 Uiso 1 1 calc R . .
C14 C 0.4050(2) -0.0254(2) 0.05837(13) 0.0533(6) Uani 1 1 d . . .
H14A H 0.3727 0.0313 0.0270 0.064 Uiso 1 1 calc R . .
C15 C 0.46832(19) 0.0171(2) 0.11581(12) 0.0442(6) Uani 1 1 d . . .
C16 C 0.4935(2) 0.1493(2) 0.12748(12) 0.0458(6) Uani 1 1 d . . .
C17 C 0.5792(2) 0.1804(2) 0.17197(12) 0.0509(6) Uani 1 1 d . . .
H17A H 0.6023 0.2628 0.1746 0.061 Uiso 1 1 calc R . .
C18 C 0.4305(2) 0.2444(2) 0.08698(12) 0.0500(6) Uani 1 1 d . . .
H18A H 0.4270 0.2344 0.0398 0.060 Uiso 1 1 calc R . .
C19 C 0.37782(19) 0.3431(2) 0.11021(11) 0.0437(6) Uani 1 1 d . . .
C20 C 0.3190(2) 0.4323(2) 0.06276(12) 0.0464(6) Uani 1 1 d . . .
C21 C 0.3480(3) 0.4477(3) -0.00348(14) 0.0651(8) Uani 1 1 d . . .
H21A H 0.4110 0.4067 -0.0181 0.078 Uiso 1 1 calc R . .
C22 C 0.2847(3) 0.5236(3) -0.04877(15) 0.0841(10) Uani 1 1 d . . .
H22A H 0.3057 0.5328 -0.0933 0.101 Uiso 1 1 calc R . .
C23 C 0.1918(3) 0.5848(3) -0.02841(19) 0.0851(10) Uani 1 1 d . . .
H23A H 0.1479 0.6332 -0.0592 0.102 Uiso 1 1 calc R . .
C24 C 0.1647(3) 0.5736(3) 0.03746(19) 0.0799(9) Uani 1 1 d . . .
H24A H 0.1032 0.6172 0.0522 0.096 Uiso 1 1 calc R . .
C25 C 0.2265(2) 0.4993(2) 0.08224(15) 0.0594(7) Uani 1 1 d . . .
H25A H 0.2060 0.4933 0.1271 0.071 Uiso 1 1 calc R . .
C26 C 0.3666(2) 0.3637(2) 0.18468(12) 0.0483(6) Uani 1 1 d . . .
C27 C 0.4090(2) 0.4682(3) 0.21709(14) 0.0647(7) Uani 1 1 d . . .
H27A H 0.4486 0.5259 0.1928 0.078 Uiso 1 1 calc R . .
C28 C 0.3935(3) 0.4886(4) 0.28510(19) 0.0924(11) Uani 1 1 d . . .
H28A H 0.4230 0.5593 0.3068 0.111 Uiso 1 1 calc R . .
C29 C 0.3343(4) 0.4038(5) 0.32050(19) 0.1066(15) Uani 1 1 d . . .
H29A H 0.3228 0.4177 0.3663 0.128 Uiso 1 1 calc R . .
C30 C 0.2921(3) 0.2991(4) 0.28906(19) 0.0980(12) Uani 1 1 d . . .
H30A H 0.2527 0.2414 0.3135 0.118 Uiso 1 1 calc R . .
C31 C 0.3078(2) 0.2790(3) 0.22131(15) 0.0692(8) Uani 1 1 d . . .
H31A H 0.2787 0.2078 0.1999 0.083 Uiso 1 1 calc R . .

loop_
_atom_site_aniso_label
_atom_site_aniso_U_11
_atom_site_aniso_U_22
_atom_site_aniso_U_33
_atom_site_aniso_U_23
_atom_site_aniso_U_13
_atom_site_aniso_U_12
S1 0.0511(4) 0.0637(5) 0.0543(4) -0.0108(3) -0.0082(3) -0.0016(3)
O1 0.0640(12) 0.1124(17) 0.0476(11) 0.0028(11) -0.0156(9) 0.0124(11)
O2 0.0667(12) 0.0617(13) 0.0916(15) -0.0279(11) -0.0009(10) -0.0175(10)
N1 0.0476(12) 0.0460(12) 0.0569(13) -0.0007(10) -0.0027(10) 0.0019(10)
C1 0.073(2) 0.097(2) 0.096(3) -0.041(2) 0.0119(18) -0.0123(18)
C2 0.0464(15) 0.0641(19) 0.0693(19) -0.0160(15) -0.0009(13) -0.0059(13)
C3 0.0681(18) 0.0636(19) 0.0544(17) 0.0027(14) 0.0016(14) -0.0012(14)
C4 0.0645(17) 0.0404(14) 0.0603(17) 0.0026(13) -0.0014(14) -0.0012(12)
C5 0.0462(14) 0.0441(15) 0.0546(15) 0.0028(12) -0.0038(12) -0.0009(11)
C6 0.085(2) 0.0536(18) 0.068(2) 0.0102(15) 0.0139(16) 0.0033(15)
C7 0.086(2) 0.0409(16) 0.096(2) -0.0047(17) 0.0130(18) 0.0021(15)
C8 0.0557(16) 0.0509(16) 0.0515(15) 0.0064(12) -0.0022(12) 0.0014(12)
C9 0.085(2) 0.088(2) 0.0542(17) 0.0012(15) 0.0122(16) -0.0078(17)
C10 0.0407(13) 0.0500(16) 0.0499(15) 0.0007(12) 0.0053(11) 0.0025(11)
C11 0.0569(16) 0.0430(16) 0.0686(18) 0.0044(13) 0.0013(14) 0.0003(12)
C12 0.0662(18) 0.0467(16) 0.072(2) -0.0097(14) 0.0133(15) -0.0080(14)
C13 0.0620(17) 0.0570(18) 0.0568(17) -0.0116(14) 0.0019(13) -0.0087(14)
C14 0.0546(16) 0.0531(17) 0.0518(16) -0.0012(12) 0.0003(12) 0.0026(12)
C15 0.0411(13) 0.0455(14) 0.0465(14) -0.0025(11) 0.0061(11) 0.0036(11)
C16 0.0501(14) 0.0432(14) 0.0443(14) -0.0015(11) 0.0043(12) 0.0057(11)
C17 0.0545(15) 0.0425(14) 0.0560(16) -0.0037(12) 0.0065(13) 0.0027(12)
C18 0.0594(16) 0.0468(15) 0.0436(15) -0.0019(11) 0.0010(12) 0.0022(12)
C19 0.0453(13) 0.0389(14) 0.0468(14) -0.0003(11) 0.0020(11) -0.0026(11)
C20 0.0512(14) 0.0367(13) 0.0507(15) -0.0017(11) -0.0012(11) -0.0050(11)
C21 0.086(2) 0.0532(17) 0.0565(18) 0.0029(14) 0.0042(15) 0.0022(15)
C22 0.137(3) 0.062(2) 0.0525(19) 0.0080(15) -0.0037(19) -0.007(2)
C23 0.110(3) 0.0516(19) 0.088(3) 0.0077(18) -0.031(2) 0.0128(19)
C24 0.080(2) 0.063(2) 0.094(3) 0.0033(18) -0.0136(19) 0.0170(16)
C25 0.0607(17) 0.0504(16) 0.0664(17) 0.0029(13) -0.0007(14) 0.0079(13)
C26 0.0456(14) 0.0504(16) 0.0493(15) 0.0046(12) 0.0060(12) 0.0084(12)
C27 0.0664(18) 0.0677(19) 0.0592(18) -0.0142(15) -0.0020(14) 0.0043(15)
C28 0.085(2) 0.119(3) 0.071(2) -0.037(2) -0.0102(19) 0.025(2)
C29 0.099(3) 0.167(4) 0.055(2) -0.007(3) 0.014(2) 0.052(3)
C30 0.097(3) 0.126(3) 0.076(3) 0.028(2) 0.040(2) 0.026(2)
C31 0.0712(19) 0.0696(19) 0.069(2) 0.0096(15) 0.0207(16) 0.0085(15)

loop_
_atom_type_symbol
_atom_type_description
_atom_type_scat_dispersion_real
_atom_type_scat_dispersion_imag
_atom_type_scat_source
C C 0.0033 0.0016 'International Tables Vol C Tables 4.2.6.8 and 6.1.1.4'
H H 0.0000 0.0000 'International Tables Vol C Tables 4.2.6.8 and 6.1.1.4'
N N 0.0061 0.0033 'International Tables Vol C Tables 4.2.6.8 and 6.1.1.4'
O O 0.0106 0.0060 'International Tables Vol C Tables 4.2.6.8 and 6.1.1.4'
S S 0.1246 0.1234 'International Tables Vol C Tables 4.2.6.8 and 6.1.1.4'

loop_
_geom_angle_atom_site_label_1
_geom_angle_atom_site_label_2
_geom_angle_atom_site_label_3
_geom_angle
_geom_angle_site_symmetry_1
_geom_angle_site_symmetry_3
_geom_angle_publ_flag
O1 S1 O2 120.37(13) . . ?
O1 S1 N1 106.67(11) . . ?
O2 S1 N1 106.16(11) . . ?
O1 S1 C5 108.11(13) . . ?
O2 S1 C5 107.96(12) . . ?
N1 S1 C5 106.85(11) . . ?
C17 N1 C8 117.1(2) . . ?
C17 N1 S1 118.95(16) . . ?
C8 N1 S1 117.58(16) . . ?
C2 C1 H1A 109.5 . . ?
C2 C1 H1B 109.5 . . ?
H1A C1 H1B 109.5 . . ?
C2 C1 H1C 109.5 . . ?
H1A C1 H1C 109.5 . . ?
H1B C1 H1C 109.5 . . ?
C3 C2 C7 117.7(3) . . ?
C3 C2 C1 120.9(3) . . ?
C7 C2 C1 121.4(3) . . ?
C2 C3 C4 122.0(3) . . ?
C2 C3 H3A 119.0 . . ?
C4 C3 H3A 119.0 . . ?
C5 C4 C3 119.7(2) . . ?
C5 C4 H4A 120.2 . . ?
C3 C4 H4A 120.2 . . ?
C4 C5 C6 119.6(2) . . ?
C4 C5 S1 119.8(2) . . ?
C6 C5 S1 120.6(2) . . ?
C7 C6 C5 119.3(3) . . ?
C7 C6 H6A 120.4 . . ?
C5 C6 H6A 120.4 . . ?
C2 C7 C6 121.8(3) . . ?
C2 C7 H7A 119.1 . . ?
C6 C7 H7A 119.1 . . ?
N1 C8 C10 110.42(19) . . ?
N1 C8 C9 109.3(2) . . ?
C10 C8 C9 111.8(2) . . ?
N1 C8 H8A 108.4 . . ?
C10 C8 H8A 108.4 . . ?
C9 C8 H8A 108.4 . . ?
C8 C9 H9A 109.5 . . ?
C8 C9 H9B 109.5 . . ?
H9A C9 H9B 109.5 . . ?
C8 C9 H9C 109.5 . . ?
H9A C9 H9C 109.5 . . ?
H9B C9 H9C 109.5 . . ?
C11 C10 C15 120.1(2) . . ?
C11 C10 C8 121.2(2) . . ?
C15 C10 C8 118.7(2) . . ?
C12 C11 C10 120.6(3) . . ?
C12 C11 H11A 119.7 . . ?
C10 C11 H11A 119.7 . . ?
C11 C12 C13 120.0(2) . . ?
C11 C12 H12A 120.0 . . ?
C13 C12 H12A 120.0 . . ?
C14 C13 C12 120.0(3) . . ?
C14 C13 H13A 120.0 . . ?
C12 C13 H13A 120.0 . . ?
C13 C14 C15 120.7(2) . . ?
C13 C14 H14A 119.6 . . ?
C15 C14 H14A 119.6 . . ?
C14 C15 C10 118.5(2) . . ?
C14 C15 C16 122.6(2) . . ?
C10 C15 C16 118.8(2) . . ?
C17 C16 C18 120.9(2) . . ?
C17 C16 C15 118.8(2) . . ?
C18 C16 C15 120.1(2) . . ?
C16 C17 N1 122.1(2) . . ?
C16 C17 H17A 119.0 . . ?
N1 C17 H17A 119.0 . . ?
C19 C18 C16 127.3(2) . . ?
C19 C18 H18A 116.3 . . ?
C16 C18 H18A 116.3 . . ?
C18 C19 C20 121.1(2) . . ?
C18 C19 C26 122.0(2) . . ?
C20 C19 C26 116.7(2) . . ?
C21 C20 C25 116.8(2) . . ?
C21 C20 C19 122.3(2) . . ?
C25 C20 C19 120.8(2) . . ?
C20 C21 C22 121.0(3) . . ?
C20 C21 H21A 119.5 . . ?
C22 C21 H21A 119.5 . . ?
C23 C22 C21 120.5(3) . . ?
C23 C22 H22A 119.7 . . ?
C21 C22 H22A 119.7 . . ?
C24 C23 C22 118.9(3) . . ?
C24 C23 H23A 120.5 . . ?
C22 C23 H23A 120.5 . . ?
C23 C24 C25 120.8(3) . . ?
C23 C24 H24A 119.6 . . ?
C25 C24 H24A 119.6 . . ?
C24 C25 C20 121.8(3) . . ?
C24 C25 H25A 119.1 . . ?
C20 C25 H25A 119.1 . . ?
C27 C26 C31 118.9(3) . . ?
C27 C26 C19 121.5(2) . . ?
C31 C26 C19 119.5(2) . . ?
C26 C27 C28 120.8(3) . . ?
C26 C27 H27A 119.6 . . ?
C28 C27 H27A 119.6 . . ?
C29 C28 C27 119.4(4) . . ?
C29 C28 H28A 120.3 . . ?
C27 C28 H28A 120.3 . . ?
C30 C29 C28 120.5(3) . . ?
C30 C29 H29A 119.7 . . ?
C28 C29 H29A 119.7 . . ?
C29 C30 C31 119.8(4) . . ?
C29 C30 H30A 120.1 . . ?
C31 C30 H30A 120.1 . . ?
C30 C31 C26 120.5(3) . . ?
C30 C31 H31A 119.8 . . ?
C26 C31 H31A 119.8 . . ?

loop_
_geom_bond_atom_site_label_1
_geom_bond_atom_site_label_2
_geom_bond_distance
_geom_bond_site_symmetry_2
_geom_bond_publ_flag
S1 O1 1.4176(19) . ?
S1 O2 1.426(2) . ?
S1 N1 1.637(2) . ?
S1 C5 1.748(3) . ?
N1 C17 1.410(3) . ?
N1 C8 1.476(3) . ?
C1 C2 1.505(4) . ?
C1 H1A 0.9600 . ?
C1 H1B 0.9600 . ?
C1 H1C 0.9600 . ?
C2 C3 1.361(4) . ?
C2 C7 1.367(4) . ?
C3 C4 1.371(4) . ?
C3 H3A 0.9300 . ?
C4 C5 1.365(3) . ?
C4 H4A 0.9300 . ?
C5 C6 1.377(4) . ?
C6 C7 1.372(4) . ?
C6 H6A 0.9300 . ?
C7 H7A 0.9300 . ?
C8 C10 1.501(3) . ?
C8 C9 1.520(4) . ?
C8 H8A 0.9800 . ?
C9 H9A 0.9600 . ?
C9 H9B 0.9600 . ?
C9 H9C 0.9600 . ?
C10 C11 1.377(3) . ?
C10 C15 1.397(3) . ?
C11 C12 1.368(4) . ?
C11 H11A 0.9300 . ?
C12 C13 1.378(4) . ?
C12 H12A 0.9300 . ?
C13 C14 1.377(3) . ?
C13 H13A 0.9300 . ?
C14 C15 1.388(3) . ?
C14 H14A 0.9300 . ?
C15 C16 1.471(3) . ?
C16 C17 1.336(3) . ?
C16 C18 1.469(3) . ?
C17 H17A 0.9300 . ?
C18 C19 1.330(3) . ?
C18 H18A 0.9300 . ?
C19 C20 1.479(3) . ?
C19 C26 1.492(3) . ?
C20 C21 1.377(3) . ?
C20 C25 1.389(3) . ?
C21 C22 1.389(4) . ?
C21 H21A 0.9300 . ?
C22 C23 1.367(5) . ?
C22 H22A 0.9300 . ?
C23 C24 1.358(5) . ?
C23 H23A 0.9300 . ?
C24 C25 1.364(4) . ?
C24 H24A 0.9300 . ?
C25 H25A 0.9300 . ?
C26 C27 1.371(3) . ?
C26 C31 1.380(3) . ?
C27 C28 1.377(4) . ?
C27 H27A 0.9300 . ?
C28 C29 1.370(5) . ?
C28 H28A 0.9300 . ?
C29 C30 1.365(5) . ?
C29 H29A 0.9300 . ?
C30 C31 1.372(4) . ?
C30 H30A 0.9300 . ?
C31 H31A 0.9300 . ?
